data_7208285
loop_
_publ_author_name
'Liu, Qing-Xiang'
'Wang, Hong'
'Zhao, Xiao-Jun'
'Yao, Zhao-Quan'
'Wang, Zhi-Qiang'
'Chen, Ai-Hui'
'Wang, Xiu-Guang'

_publ_section_title
;
 N-Heterocyclic carbene silver(i), palladium(ii) and mercury(ii)
 complexes: synthesis, structural studies and catalytic activity
;
_journal_issue 16
_journal_name_full CrystEngComm
_journal_page_first 5330
_journal_paper_doi 10.1039/c2ce25365h
_journal_volume 14
_journal_year 2012
_chemical_formula_sum 'C66 H80 Hg3 I6 N8'
_chemical_formula_weight 2348.56
_chemical_name_systematic
;
?
;
_space_group_IT_number 2
_symmetry_cell_setting triclinic
_symmetry_space_group_name_Hall '-P 1'
_symmetry_space_group_name_H-M 'P -1'
_atom_sites_solution_hydrogens geom
_atom_sites_solution_primary direct
_atom_sites_solution_secondary difmap
_audit_creation_method SHELXL-97
_cell_angle_alpha 109.493(3)
_cell_angle_beta 104.117(2)
_cell_angle_gamma 92.378(2)
_cell_formula_units_Z 2
_cell_length_a 11.235(2)
_cell_length_b 18.637(3)
_cell_length_c 18.650(3)
_cell_measurement_reflns_used 9951
_cell_measurement_temperature 296(2)
_cell_measurement_theta_max 28.30
_cell_measurement_theta_min 2.17
_cell_volume 3537.7(10)
_computing_cell_refinement 'Bruker SAINT'
_computing_data_collection 'Bruker APEX2'
_computing_data_reduction 'Bruker SAINT'
_computing_molecular_graphics 'Bruker SHELXTL'
_computing_publication_material 'Bruker SHELXTL'
_computing_structure_refinement 'SHELXL-97 (Sheldrick, 1997)'
_computing_structure_solution 'SHELXS-97 (Sheldrick, 1990)'
_diffrn_ambient_temperature 296(2)
_diffrn_measured_fraction_theta_full 0.983
_diffrn_measured_fraction_theta_max 0.983
_diffrn_measurement_device_type 'Bruker APEX-II CCD'
_diffrn_measurement_method '\f and \w scans'
_diffrn_radiation_monochromator graphite
_diffrn_radiation_source 'fine-focus sealed tube'
_diffrn_radiation_type MoK\a
_diffrn_radiation_wavelength 0.71073
_diffrn_reflns_av_R_equivalents 0.0253
_diffrn_reflns_av_sigmaI/netI 0.0456
_diffrn_reflns_limit_h_max 13
_diffrn_reflns_limit_h_min -13
_diffrn_reflns_limit_k_max 18
_diffrn_reflns_limit_k_min -22
_diffrn_reflns_limit_l_max 20
_diffrn_reflns_limit_l_min -22
_diffrn_reflns_number 17852
_diffrn_reflns_theta_full 25.01
_diffrn_reflns_theta_max 25.01
_diffrn_reflns_theta_min 1.17
_diffrn_standards_number 0
_exptl_absorpt_coefficient_mu 9.156
_exptl_absorpt_correction_T_max 0.400
_exptl_absorpt_correction_T_min 0.347
_exptl_absorpt_correction_type multi-scan
_exptl_absorpt_process_details sadabs
_exptl_crystal_colour yellow
_exptl_crystal_density_diffrn 2.205
_exptl_crystal_density_meas ?
_exptl_crystal_density_method 'not measured'
_exptl_crystal_description block
_exptl_crystal_F_000 2180
_exptl_crystal_size_max 0.12
_exptl_crystal_size_mid 0.11
_exptl_crystal_size_min 0.10
_refine_diff_density_max 2.992
_refine_diff_density_min -3.869
_refine_diff_density_rms 0.413
_refine_ls_extinction_method none
_refine_ls_goodness_of_fit_ref 1.062
_refine_ls_hydrogen_treatment constr
_refine_ls_matrix_type full
_refine_ls_number_parameters 758
_refine_ls_number_reflns 12279
_refine_ls_number_restraints 91
_refine_ls_restrained_S_all 1.059
_refine_ls_R_factor_all 0.0504
_refine_ls_R_factor_gt 0.0421
_refine_ls_shift/su_max 0.001
_refine_ls_shift/su_mean 0.000
_refine_ls_structure_factor_coef Fsqd
_refine_ls_weighting_details 'calc w=1/[\s^2^(Fo^2^)+(0.1149P)^2^+64.0387P] where P=(Fo^2^+2Fc^2^)/3'
_refine_ls_weighting_scheme calc
_refine_ls_wR_factor_gt 0.1388
_refine_ls_wR_factor_ref 0.1761
_reflns_number_gt 11091
_reflns_number_total 12497
_reflns_threshold_expression >2sigma(I)
_cod_data_source_file c2ce25365h.txt
_cod_data_source_block n100824d
_cod_depositor_comments
;
The following automatic conversions were performed:

'_symmetry_cell_setting' value 'Triclinic' changed to 'triclinic'
according to /home/saulius/struct/CIF-dictionaries/cif_core.dic
dictionary named 'cif_core.dic' version 2.4.1 from 2010-06-29.

Automatic conversion script
Id: cif_fix_values 1891 2012-01-12 08:04:46Z andrius 

The following automatic conversions were performed:

'_exptl_crystal_density_meas' value 'none' was changed to '?' - the
value is perceived as not measured.

Automatic conversion script
Id: cif_fix_values 3008 2015-01-20 13:52:24Z robertas 
;
_cod_original_cell_volume 3537.6(11)
_cod_original_sg_symbol_H-M P-1
_cod_original_formula_sum 'C33 H40 Hg1.50 I3 N4'
_cod_database_code 7208285

loop_
_symmetry_equiv_pos_as_xyz
'x, y, z'
'-x, -y, -z'

loop_
_atom_site_label
_atom_site_type_symbol
_atom_site_fract_x
_atom_site_fract_y
_atom_site_fract_z
_atom_site_U_iso_or_equiv
_atom_site_adp_type
_atom_site_occupancy
_atom_site_symmetry_multiplicity
_atom_site_calc_flag
_atom_site_refinement_flags
Hg3 Hg 0.03606(4) 0.19317(3) 0.84639(3) 0.02047(14) Uani 1 1 d .
Hg2 Hg 0.67555(4) 0.89480(2) 0.76034(3) 0.01503(13) Uani 1 1 d .
Hg1 Hg 0.03621(4) 0.60516(2) 0.29873(3) 0.01592(13) Uani 1 1 d .
I1 I -0.07511(7) 0.45314(4) 0.29679(5) 0.02223(19) Uani 1 1 d .
I2 I 0.51493(7) 0.81241(5) 0.59779(5) 0.0258(2) Uani 1 1 d .
I3 I 0.11384(7) 0.13566(4) 0.70753(5) 0.02171(19) Uani 1 1 d .
I4 I -0.12575(7) 0.29960(5) 0.82544(5) 0.02231(19) Uani 1 1 d .
I5 I 0.24869(7) 0.25815(5) 0.97056(5) 0.02244(19) Uani 1 1 d .
I6 I -0.10657(7) 0.08470(4) 0.87659(5) 0.02054(19) Uani 1 1 d .
N1 N -0.2199(9) 0.6502(5) 0.2442(6) 0.017(2) Uani 1 1 d .
N2 N -0.1520(9) 0.7034(5) 0.3729(6) 0.019(2) Uani 1 1 d .
N3 N 0.3205(9) 0.5978(5) 0.3489(5) 0.0136(19) Uani 1 1 d U
N4 N 0.2333(9) 0.5239(6) 0.2252(6) 0.017(2) Uani 1 1 d .
N5 N 0.4467(9) 0.9693(5) 0.8025(6) 0.017(2) Uani 1 1 d .
N6 N 0.5181(9) 0.9051(5) 0.8784(6) 0.016(2) Uani 1 1 d .
N7 N 0.9148(9) 0.8186(5) 0.7333(6) 0.016(2) Uani 1 1 d .
N8 N 0.8878(9) 0.9120(5) 0.6865(6) 0.017(2) Uani 1 1 d .
C1 C -0.3156(10) 0.6867(6) 0.2706(7) 0.014(2) Uani 1 1 d U
C2 C -0.2717(10) 0.7209(6) 0.3493(7) 0.015(2) Uani 1 1 d .
C3 C -0.3434(11) 0.7635(7) 0.3984(9) 0.024(3) Uani 1 1 d .
H3 H -0.3152 0.7854 0.4532 0.029 Uiso 1 1 calc R
C4 C -0.4633(12) 0.7686(7) 0.3534(8) 0.023(3) Uani 1 1 d .
H4 H -0.5149 0.7973 0.3805 0.028 Uiso 1 1 calc R
C5 C -0.5068(11) 0.7345(7) 0.2740(9) 0.027(3) Uani 1 1 d .
H5 H -0.5870 0.7391 0.2489 0.032 Uiso 1 1 calc R
C6 C -0.4341(11) 0.6930(7) 0.2295(7) 0.020(2) Uani 1 1 d .
H6 H -0.4627 0.6703 0.1747 0.024 Uiso 1 1 calc R
C7 C -0.1226(10) 0.6607(6) 0.3056(8) 0.018(2) Uani 1 1 d .
C8 C -0.2215(11) 0.6162(7) 0.1591(7) 0.018(2) Uani 1 1 d .
H8A H -0.1367 0.6165 0.1556 0.021 Uiso 1 1 calc R
H8B H -0.2609 0.6486 0.1316 0.021 Uiso 1 1 calc R
C9 C -0.2882(11) 0.5349(7) 0.1172(8) 0.021(3) Uani 1 1 d .
H9A H -0.2492 0.5016 0.1437 0.025 Uiso 1 1 calc R
H9B H -0.3738 0.5338 0.1191 0.025 Uiso 1 1 calc R
C10 C -0.2833(13) 0.5063(8) 0.0320(8) 0.029(3) Uani 1 1 d .
H10A H -0.3204 0.5408 0.0066 0.035 Uiso 1 1 calc R
H10B H -0.1973 0.5074 0.0309 0.035 Uiso 1 1 calc R
C11 C -0.3495(14) 0.4257(9) -0.0145(10) 0.040(4) Uani 1 1 d .
H11A H -0.3190 0.3921 0.0130 0.060 Uiso 1 1 calc R
H11B H -0.3348 0.4082 -0.0658 0.060 Uiso 1 1 calc R
H11C H -0.4368 0.4256 -0.0204 0.060 Uiso 1 1 calc R
C12 C -0.0668(11) 0.7423(7) 0.4512(7) 0.018(2) Uani 1 1 d U
H12A H -0.1125 0.7508 0.4905 0.021 Uiso 1 1 calc R
H12B H -0.0324 0.7922 0.4541 0.021 Uiso 1 1 calc R
C13 C 0.0373(11) 0.6983(7) 0.4706(7) 0.020(2) Uani 1 1 d .
C14 C 0.1489(11) 0.7098(7) 0.4516(7) 0.020(3) Uani 1 1 d .
C15 C 0.2377(11) 0.6601(6) 0.4598(7) 0.015(2) Uani 1 1 d U
C16 C 0.2243(11) 0.6079(7) 0.4987(8) 0.024(3) Uani 1 1 d .
C17 C 0.1154(11) 0.6017(7) 0.5212(7) 0.018(2) Uani 1 1 d U
H17 H 0.1066 0.5686 0.5479 0.022 Uiso 1 1 calc R
C18 C 0.0209(12) 0.6435(7) 0.5047(8) 0.024(3) Uani 1 1 d .
C19 C 0.1764(12) 0.7733(7) 0.4220(8) 0.024(3) Uani 1 1 d .
H19A H 0.1028 0.7965 0.4101 0.035 Uiso 1 1 calc R
H19B H 0.2033 0.7524 0.3750 0.035 Uiso 1 1 calc R
H19C H 0.2404 0.8115 0.4620 0.035 Uiso 1 1 calc R
C20 C 0.3232(13) 0.5598(8) 0.5169(10) 0.036(3) Uani 1 1 d .
H20A H 0.2993 0.5312 0.5466 0.053 Uiso 1 1 calc R
H20B H 0.3998 0.5925 0.5473 0.053 Uiso 1 1 calc R
H20C H 0.3337 0.5249 0.4683 0.053 Uiso 1 1 calc R
C21 C -0.0977(12) 0.6290(9) 0.5248(8) 0.029(3) Uani 1 1 d .
H21A H -0.0915 0.5894 0.5473 0.044 Uiso 1 1 calc R
H21B H -0.1655 0.6131 0.4776 0.044 Uiso 1 1 calc R
H21C H -0.1118 0.6754 0.5623 0.044 Uiso 1 1 calc R
C22 C 0.3463(11) 0.6587(7) 0.4272(7) 0.020(2) Uani 1 1 d .
H22A H 0.3653 0.7081 0.4228 0.024 Uiso 1 1 calc R
H22B H 0.4179 0.6499 0.4629 0.024 Uiso 1 1 calc R
C23 C 0.4141(11) 0.5617(7) 0.3185(9) 0.023(3) Uani 1 1 d .
C24 C 0.3588(11) 0.5152(6) 0.2422(7) 0.016(2) Uani 1 1 d .
C25 C 0.4251(13) 0.4695(7) 0.1908(9) 0.026(3) Uani 1 1 d .
H25 H 0.3885 0.4392 0.1382 0.031 Uiso 1 1 calc R
C26 C 0.5513(13) 0.4754(8) 0.2285(9) 0.028(3) Uani 1 1 d .
H26 H 0.6001 0.4464 0.1992 0.033 Uiso 1 1 calc R
C27 C 0.6097(12) 0.5225(7) 0.3082(8) 0.024(3) Uani 1 1 d .
H27 H 0.6937 0.5232 0.3303 0.029 Uiso 1 1 calc R
C28 C 0.5398(12) 0.5667(7) 0.3516(9) 0.028(3) Uani 1 1 d .
H28 H 0.5767 0.5999 0.4031 0.033 Uiso 1 1 calc R
C29 C 0.2120(11) 0.5739(6) 0.2900(7) 0.015(2) Uani 1 1 d .
C30 C 0.1399(12) 0.4852(6) 0.1498(7) 0.018(2) Uani 1 1 d .
H30A H 0.1735 0.4874 0.1072 0.022 Uiso 1 1 calc R
H30B H 0.0684 0.5127 0.1485 0.022 Uiso 1 1 calc R
C31 C 0.0981(10) 0.4016(6) 0.1354(7) 0.015(2) Uani 1 1 d U
H31A H 0.1645 0.3714 0.1254 0.018 Uiso 1 1 calc R
H31B H 0.0791 0.3978 0.1821 0.018 Uiso 1 1 calc R
C32 C -0.0147(14) 0.3705(8) 0.0658(8) 0.032(3) Uani 1 1 d .
H32A H 0.0077 0.3696 0.0184 0.038 Uiso 1 1 calc R
H32B H -0.0766 0.4050 0.0733 0.038 Uiso 1 1 calc R
C33 C -0.0708(14) 0.2907(8) 0.0534(9) 0.036(3) Uani 1 1 d .
H33A H -0.0127 0.2553 0.0412 0.054 Uiso 1 1 calc R
H33B H -0.1451 0.2754 0.0104 0.054 Uiso 1 1 calc R
H33C H -0.0904 0.2906 0.1007 0.054 Uiso 1 1 calc R
C34 C 0.3632(11) 0.9696(6) 0.8482(7) 0.015(2) Uani 1 1 d .
C35 C 0.4080(11) 0.9291(7) 0.8957(8) 0.019(2) Uani 1 1 d .
C36 C 0.3455(12) 0.9157(7) 0.9460(8) 0.023(3) Uani 1 1 d .
H36 H 0.3777 0.8891 0.9790 0.028 Uiso 1 1 calc R
C37 C 0.2323(13) 0.9434(8) 0.9455(8) 0.028(3) Uani 1 1 d .
H37 H 0.1866 0.9344 0.9778 0.034 Uiso 1 1 calc R
C38 C 0.1873(12) 0.9843(8) 0.8972(8) 0.026(3) Uani 1 1 d .
H38 H 0.1119 1.0028 0.8984 0.031 Uiso 1 1 calc R
C39 C 0.2512(11) 0.9991(7) 0.8465(8) 0.021(3) Uani 1 1 d .
H39 H 0.2208 1.0266 0.8141 0.025 Uiso 1 1 calc R
C40 C 0.5391(10) 0.9292(6) 0.8205(6) 0.012(2) Uani 1 1 d U
C41 C 0.4419(10) 1.0109(6) 0.7477(7) 0.013(2) Uani 1 1 d U
H41A H 0.3571 1.0190 0.7282 0.016 Uiso 1 1 calc R
H41B H 0.4692 0.9804 0.7028 0.016 Uiso 1 1 calc R
C42 C 0.5243(12) 1.0884(7) 0.7887(8) 0.024(3) Uani 1 1 d .
H42A H 0.5218 1.1134 0.7504 0.029 Uiso 1 1 calc R
H42B H 0.6090 1.0795 0.8067 0.029 Uiso 1 1 calc R
C43 C 0.4869(12) 1.1435(7) 0.8605(9) 0.029(3) Uani 1 1 d .
H43A H 0.4103 1.1618 0.8415 0.035 Uiso 1 1 calc R
H43B H 0.4721 1.1153 0.8935 0.035 Uiso 1 1 calc R
C44 C 0.5850(13) 1.2114(8) 0.9097(8) 0.029(3) Uani 1 1 d .
H44A H 0.6529 1.1952 0.9404 0.044 Uiso 1 1 calc R
H44B H 0.5505 1.2500 0.9444 0.044 Uiso 1 1 calc R
H44C H 0.6142 1.2323 0.8755 0.044 Uiso 1 1 calc R
C45 C 0.5929(11) 0.8585(7) 0.9165(7) 0.016(2) Uani 1 1 d U
H45A H 0.5444 0.8361 0.9422 0.019 Uiso 1 1 calc R
H45B H 0.6646 0.8910 0.9568 0.019 Uiso 1 1 calc R
C46 C 0.6352(11) 0.7956(6) 0.8575(8) 0.022(3) Uani 1 1 d .
C47 C 0.7552(11) 0.8015(7) 0.8486(7) 0.017(2) Uani 1 1 d U
C48 C 0.7826(11) 0.7480(6) 0.7813(8) 0.020(3) Uani 1 1 d .
C49 C 0.6936(12) 0.6879(7) 0.7303(8) 0.020(3) Uani 1 1 d .
C50 C 0.5769(12) 0.6806(7) 0.7422(8) 0.022(3) Uani 1 1 d .
H50 H 0.5191 0.6385 0.7081 0.026 Uiso 1 1 calc R
C51 C 0.5450(10) 0.7347(6) 0.8037(6) 0.012(2) Uani 1 1 d U
C52 C 0.8537(11) 0.8649(7) 0.9121(7) 0.022(3) Uani 1 1 d .
H52A H 0.8225 0.9134 0.9214 0.033 Uiso 1 1 calc R
H52B H 0.9269 0.8669 0.8946 0.033 Uiso 1 1 calc R
H52C H 0.8735 0.8541 0.9602 0.033 Uiso 1 1 calc R
C53 C 0.7145(14) 0.6295(8) 0.6558(10) 0.036(3) Uani 1 1 d .
H53A H 0.7278 0.6553 0.6211 0.053 Uiso 1 1 calc R
H53B H 0.6431 0.5912 0.6293 0.053 Uiso 1 1 calc R
H53C H 0.7859 0.6054 0.6702 0.053 Uiso 1 1 calc R
C54 C 0.4142(12) 0.7251(7) 0.8102(8) 0.025(3) Uani 1 1 d .
H54A H 0.4165 0.7288 0.8631 0.038 Uiso 1 1 calc R
H54B H 0.3721 0.6757 0.7738 0.038 Uiso 1 1 calc R
H54C H 0.3709 0.7646 0.7978 0.038 Uiso 1 1 calc R
C55 C 0.9063(11) 0.7602(7) 0.7701(8) 0.021(3) Uani 1 1 d .
H55A H 0.9249 0.7120 0.7369 0.025 Uiso 1 1 calc R
H55B H 0.9678 0.7764 0.8210 0.025 Uiso 1 1 calc R
C56 C 1.0134(11) 0.8258(7) 0.7014(7) 0.017(2) Uani 1 1 d .
C57 C 0.9955(11) 0.8843(7) 0.6710(7) 0.018(2) Uani 1 1 d .
C58 C 1.0791(11) 0.9070(7) 0.6353(7) 0.016(2) Uani 1 1 d U
H58 H 1.0670 0.9462 0.6150 0.020 Uiso 1 1 calc R
C59 C 1.1806(11) 0.8676(7) 0.6322(7) 0.016(2) Uani 1 1 d U
H59 H 1.2382 0.8800 0.6084 0.019 Uiso 1 1 calc R
C60 C 1.1989(12) 0.8079(7) 0.6652(8) 0.026(3) Uani 1 1 d .
H60 H 1.2705 0.7847 0.6650 0.032 Uiso 1 1 calc R
C61 C 1.1142(11) 0.7847(7) 0.6966(7) 0.022(3) Uani 1 1 d .
H61 H 1.1229 0.7434 0.7140 0.026 Uiso 1 1 calc R
C62 C 0.8389(10) 0.8731(7) 0.7242(6) 0.015(2) Uani 1 1 d .
C63 C 0.8329(11) 0.9735(7) 0.6630(6) 0.015(2) Uani 1 1 d .
H63A H 0.7685 0.9890 0.6891 0.018 Uiso 1 1 calc R
H63B H 0.8961 1.0176 0.6813 0.018 Uiso 1 1 calc R
C64 C 0.7800(13) 0.9518(7) 0.5778(8) 0.025(3) Uani 1 1 d .
H64A H 0.7174 0.9074 0.5590 0.030 Uiso 1 1 calc R
H64B H 0.8445 0.9375 0.5514 0.030 Uiso 1 1 calc R
C65 C 0.7218(15) 1.0172(8) 0.5562(11) 0.040(3) Uani 1 1 d U
H65A H 0.6567 1.0307 0.5823 0.048 Uiso 1 1 calc R
H65B H 0.7844 1.0618 0.5765 0.048 Uiso 1 1 calc R
C66 C 0.6680(18) 0.9985(10) 0.4688(12) 0.054(4) Uani 1 1 d U
H66A H 0.7297 0.9806 0.4418 0.081 Uiso 1 1 calc R
H66B H 0.6420 1.0438 0.4594 0.081 Uiso 1 1 calc R
H66C H 0.5981 0.9592 0.4495 0.081 Uiso 1 1 calc R

loop_
_atom_site_aniso_label
_atom_site_aniso_U_11
_atom_site_aniso_U_22
_atom_site_aniso_U_33
_atom_site_aniso_U_23
_atom_site_aniso_U_13
_atom_site_aniso_U_12
Hg3 0.0202(2) 0.0183(2) 0.0263(3) 0.0115(2) 0.0072(2) 0.00348(18)
Hg2 0.0158(2) 0.0137(2) 0.0205(3) 0.00950(18) 0.00833(18) 0.00547(16)
Hg1 0.0163(2) 0.0155(2) 0.0153(2) 0.00419(18) 0.00441(18) 0.00486(17)
I1 0.0234(4) 0.0181(4) 0.0317(5) 0.0129(3) 0.0129(3) 0.0066(3)
I2 0.0208(4) 0.0298(4) 0.0197(4) 0.0013(3) 0.0040(3) 0.0004(3)
I3 0.0258(4) 0.0167(4) 0.0269(4) 0.0099(3) 0.0119(3) 0.0021(3)
I4 0.0196(4) 0.0247(4) 0.0304(5) 0.0180(4) 0.0086(3) 0.0076(3)
I5 0.0212(4) 0.0245(4) 0.0247(4) 0.0139(3) 0.0045(3) 0.0040(3)
I6 0.0213(4) 0.0174(4) 0.0248(4) 0.0091(3) 0.0075(3) 0.0021(3)
N1 0.020(5) 0.009(4) 0.017(5) 0.002(4) 0.004(4) 0.000(4)
N2 0.012(5) 0.011(5) 0.030(6) 0.004(4) 0.003(4) 0.003(4)
N3 0.019(4) 0.018(4) 0.006(3) 0.008(3) 0.003(3) 0.002(3)
N4 0.021(5) 0.018(5) 0.014(5) 0.007(4) 0.005(4) 0.005(4)
N5 0.015(5) 0.015(5) 0.020(5) 0.007(4) 0.003(4) 0.003(4)
N6 0.020(5) 0.014(5) 0.014(5) 0.005(4) 0.006(4) 0.005(4)
N7 0.013(5) 0.011(5) 0.025(5) 0.007(4) 0.005(4) 0.001(4)
N8 0.021(5) 0.012(5) 0.024(5) 0.007(4) 0.013(4) 0.005(4)
C1 0.015(2) 0.014(2) 0.014(2) 0.0056(12) 0.0040(11) 0.0016(10)
C2 0.017(6) 0.013(5) 0.018(6) 0.010(5) 0.001(5) 0.001(4)
C3 0.019(6) 0.013(6) 0.046(8) 0.010(6) 0.017(6) 0.004(5)
C4 0.025(6) 0.023(6) 0.025(7) 0.006(5) 0.017(5) 0.008(5)
C5 0.014(6) 0.024(7) 0.046(9) 0.019(6) 0.007(6) 0.007(5)
C6 0.025(6) 0.024(6) 0.007(5) 0.007(5) -0.003(5) 0.000(5)
C7 0.015(5) 0.013(5) 0.029(7) 0.012(5) 0.008(5) 0.001(4)
C8 0.018(6) 0.015(6) 0.019(6) 0.005(5) 0.004(5) 0.000(5)
C9 0.013(5) 0.016(6) 0.031(7) 0.007(5) 0.006(5) 0.003(4)
C10 0.034(7) 0.023(7) 0.030(8) 0.007(6) 0.011(6) 0.010(6)
C11 0.032(8) 0.034(8) 0.040(9) 0.002(7) 0.001(7) -0.002(6)
C12 0.022(4) 0.021(4) 0.009(4) 0.005(3) 0.003(3) 0.004(3)
C13 0.021(6) 0.016(6) 0.018(6) 0.001(5) 0.002(5) 0.000(5)
C14 0.021(6) 0.013(5) 0.016(6) -0.004(5) 0.000(5) -0.003(5)
C15 0.018(4) 0.017(4) 0.009(4) 0.007(3) 0.002(3) 0.001(3)
C16 0.021(6) 0.012(6) 0.028(7) 0.001(5) 0.000(5) 0.000(5)
C17 0.026(4) 0.020(4) 0.013(4) 0.012(3) 0.004(3) -0.001(3)
C18 0.021(6) 0.012(6) 0.033(7) 0.001(5) 0.009(5) -0.003(5)
C19 0.026(7) 0.026(7) 0.025(7) 0.012(5) 0.015(6) 0.001(5)
C20 0.031(8) 0.027(7) 0.046(9) 0.015(7) 0.001(7) 0.007(6)
C21 0.025(7) 0.043(8) 0.025(7) 0.018(6) 0.007(6) 0.000(6)
C22 0.020(6) 0.020(6) 0.015(6) 0.003(5) 0.002(5) 0.001(5)
C23 0.015(6) 0.016(6) 0.045(8) 0.014(6) 0.016(6) 0.006(5)
C24 0.023(6) 0.016(6) 0.019(6) 0.011(5) 0.013(5) 0.006(5)
C25 0.036(7) 0.020(6) 0.037(8) 0.014(6) 0.029(6) 0.011(5)
C26 0.033(7) 0.027(7) 0.045(9) 0.026(6) 0.028(7) 0.015(6)
C27 0.018(6) 0.027(7) 0.039(8) 0.023(6) 0.009(6) 0.006(5)
C28 0.024(7) 0.019(6) 0.042(8) 0.017(6) 0.005(6) 0.001(5)
C29 0.025(6) 0.014(5) 0.012(6) 0.011(5) 0.006(5) 0.002(4)
C30 0.028(6) 0.016(6) 0.012(6) 0.007(5) 0.006(5) 0.005(5)
C31 0.015(2) 0.015(2) 0.014(2) 0.0052(12) 0.0042(11) 0.0022(10)
C32 0.039(8) 0.027(7) 0.024(7) 0.008(6) 0.000(6) 0.007(6)
C33 0.036(8) 0.029(7) 0.031(8) 0.007(6) -0.006(6) 0.001(6)
C34 0.018(6) 0.012(5) 0.012(6) -0.001(4) 0.007(5) 0.003(4)
C35 0.022(6) 0.013(5) 0.025(7) 0.010(5) 0.009(5) 0.005(5)
C36 0.030(7) 0.025(6) 0.026(7) 0.019(6) 0.009(6) 0.011(5)
C37 0.029(7) 0.029(7) 0.032(8) 0.006(6) 0.021(6) 0.010(6)
C38 0.024(7) 0.031(7) 0.025(7) 0.007(6) 0.013(6) 0.014(5)
C39 0.020(6) 0.017(6) 0.024(7) 0.003(5) 0.007(5) 0.007(5)
C40 0.012(2) 0.012(2) 0.012(2) 0.0044(10) 0.0033(9) 0.0018(8)
C41 0.014(2) 0.014(2) 0.013(2) 0.0050(12) 0.0037(11) 0.0019(10)
C42 0.024(6) 0.023(6) 0.030(7) 0.023(6) -0.004(5) 0.000(5)
C43 0.025(7) 0.020(6) 0.043(9) 0.009(6) 0.013(6) 0.004(5)
C44 0.038(8) 0.026(7) 0.023(7) 0.013(6) 0.002(6) 0.003(6)
C45 0.021(4) 0.019(4) 0.011(4) 0.010(3) 0.003(3) 0.006(3)
C46 0.022(6) 0.009(5) 0.044(8) 0.014(5) 0.017(6) 0.010(5)
C47 0.017(3) 0.017(3) 0.018(3) 0.0067(13) 0.0044(12) 0.0024(10)
C48 0.020(6) 0.009(5) 0.036(7) 0.012(5) 0.010(5) 0.006(4)
C49 0.030(7) 0.017(6) 0.028(7) 0.019(5) 0.015(6) 0.013(5)
C50 0.024(6) 0.018(6) 0.028(7) 0.014(5) 0.007(5) 0.000(5)
C51 0.019(4) 0.014(4) 0.009(4) 0.008(3) 0.004(3) 0.005(3)
C52 0.023(6) 0.026(6) 0.019(6) 0.016(5) -0.001(5) 0.004(5)
C53 0.032(8) 0.024(7) 0.051(10) 0.007(7) 0.022(7) 0.007(6)
C54 0.021(6) 0.022(6) 0.033(8) 0.008(6) 0.011(6) 0.004(5)
C55 0.024(6) 0.023(6) 0.022(6) 0.014(5) 0.010(5) 0.010(5)
C56 0.017(6) 0.018(6) 0.012(6) 0.004(5) 0.002(5) -0.003(4)
C57 0.016(6) 0.019(6) 0.016(6) 0.002(5) 0.009(5) -0.004(5)
C58 0.020(4) 0.018(4) 0.010(4) 0.004(3) 0.004(3) -0.002(3)
C59 0.020(4) 0.021(4) 0.009(4) 0.004(3) 0.009(3) -0.002(3)
C60 0.018(6) 0.020(6) 0.034(8) 0.003(6) 0.006(6) -0.002(5)
C61 0.019(6) 0.019(6) 0.022(7) -0.001(5) 0.009(5) 0.004(5)
C62 0.016(5) 0.019(6) 0.008(5) 0.009(5) -0.002(4) 0.001(4)
C63 0.020(6) 0.020(6) 0.009(5) 0.010(5) 0.003(5) -0.001(5)
C64 0.031(7) 0.020(6) 0.027(7) 0.011(5) 0.011(6) 0.002(5)
C65 0.039(8) 0.025(7) 0.062(8) 0.026(7) 0.009(7) 0.005(6)
C66 0.057(11) 0.037(9) 0.065(9) 0.027(9) 0.000(9) 0.003(8)

loop_
_atom_type_symbol
_atom_type_description
_atom_type_scat_dispersion_real
_atom_type_scat_dispersion_imag
_atom_type_scat_source
C C 0.0033 0.0016 'International Tables Vol C Tables 4.2.6.8 and 6.1.1.4'
H H 0.0000 0.0000 'International Tables Vol C Tables 4.2.6.8 and 6.1.1.4'
N N 0.0061 0.0033 'International Tables Vol C Tables 4.2.6.8 and 6.1.1.4'
Hg Hg -2.3894 9.2266 'International Tables Vol C Tables 4.2.6.8 and 6.1.1.4'
I I -0.4742 1.8119 'International Tables Vol C Tables 4.2.6.8 and 6.1.1.4'

loop_
_geom_angle_atom_site_label_1
_geom_angle_atom_site_label_2
_geom_angle_atom_site_label_3
_geom_angle
I5 Hg3 I4 113.21(3)
I5 Hg3 I6 110.83(3)
I4 Hg3 I6 103.78(3)
I5 Hg3 I3 106.73(3)
I4 Hg3 I3 107.27(3)
I6 Hg3 I3 115.15(3)
C40 Hg2 C62 167.7(4)
C40 Hg2 I2 100.0(3)
C62 Hg2 I2 92.3(3)
C7 Hg1 C29 166.4(4)
C7 Hg1 I1 96.3(3)
C29 Hg1 I1 97.2(3)
C7 N1 C1 109.5(10)
C7 N1 C8 125.6(10)
C1 N1 C8 124.1(10)
C7 N2 C2 106.9(10)
C7 N2 C12 127.1(10)
C2 N2 C12 123.9(10)
C29 N3 C23 108.0(10)
C29 N3 C22 128.7(10)
C23 N3 C22 122.8(10)
C29 N4 C24 108.4(10)
C29 N4 C30 125.3(10)
C24 N4 C30 126.3(10)
C40 N5 C34 109.9(10)
C40 N5 C41 123.6(10)
C34 N5 C41 126.3(9)
C40 N6 C35 109.9(9)
C40 N6 C45 127.0(10)
C35 N6 C45 123.1(10)
C62 N7 C56 108.7(9)
C62 N7 C55 130.7(10)
C56 N7 C55 120.6(9)
C62 N8 C57 110.7(10)
C62 N8 C63 124.5(10)
C57 N8 C63 124.8(10)
C2 C1 C6 122.3(11)
C2 C1 N1 106.4(10)
C6 C1 N1 131.3(11)
C1 C2 N2 108.8(11)
C1 C2 C3 123.2(11)
N2 C2 C3 127.9(11)
C4 C3 C2 112.2(12)
C4 C3 H3 123.9
C2 C3 H3 123.9
C5 C4 C3 124.2(12)
C5 C4 H4 117.9
C3 C4 H4 117.9
C4 C5 C6 121.1(12)
C4 C5 H5 119.4
C6 C5 H5 119.4
C5 C6 C1 116.8(11)
C5 C6 H6 121.6
C1 C6 H6 121.6
N1 C7 N2 108.3(10)
N1 C7 Hg1 124.1(9)
N2 C7 Hg1 126.9(9)
N1 C8 C9 114.2(10)
N1 C8 H8A 108.7
C9 C8 H8A 108.7
N1 C8 H8B 108.7
C9 C8 H8B 108.7
H8A C8 H8B 107.6
C10 C9 C8 109.6(11)
C10 C9 H9A 109.7
C8 C9 H9A 109.7
C10 C9 H9B 109.7
C8 C9 H9B 109.7
H9A C9 H9B 108.2
C11 C10 C9 113.1(12)
C11 C10 H10A 109.0
C9 C10 H10A 109.0
C11 C10 H10B 109.0
C9 C10 H10B 109.0
H10A C10 H10B 107.8
C10 C11 H11A 109.5
C10 C11 H11B 109.5
H11A C11 H11B 109.5
C10 C11 H11C 109.5
H11A C11 H11C 109.5
H11B C11 H11C 109.5
N2 C12 C13 113.3(10)
N2 C12 H12A 108.9
C13 C12 H12A 108.9
N2 C12 H12B 108.9
C13 C12 H12B 108.9
H12A C12 H12B 107.7
C18 C13 C14 120.4(11)
C18 C13 C12 119.4(11)
C14 C13 C12 120.1(11)
C15 C14 C13 118.9(11)
C15 C14 C19 118.6(11)
C13 C14 C19 122.5(11)
C14 C15 C16 120.1(11)
C14 C15 C22 122.2(10)
C16 C15 C22 117.7(11)
C17 C16 C15 118.5(11)
C17 C16 C20 119.3(12)
C15 C16 C20 122.2(12)
C18 C17 C16 121.7(11)
C18 C17 H17 119.2
C16 C17 H17 119.2
C17 C18 C13 119.6(11)
C17 C18 C21 118.6(12)
C13 C18 C21 121.7(12)
C14 C19 H19A 109.5
C14 C19 H19B 109.5
H19A C19 H19B 109.5
C14 C19 H19C 109.5
H19A C19 H19C 109.5
H19B C19 H19C 109.5
C16 C20 H20A 109.5
C16 C20 H20B 109.5
H20A C20 H20B 109.5
C16 C20 H20C 109.5
H20A C20 H20C 109.5
H20B C20 H20C 109.5
C18 C21 H21A 109.5
C18 C21 H21B 109.5
H21A C21 H21B 109.5
C18 C21 H21C 109.5
H21A C21 H21C 109.5
H21B C21 H21C 109.5
N3 C22 C15 110.5(9)
N3 C22 H22A 109.5
C15 C22 H22A 109.5
N3 C22 H22B 109.5
C15 C22 H22B 109.5
H22A C22 H22B 108.1
C24 C23 C28 121.2(12)
C24 C23 N3 106.7(10)
C28 C23 N3 132.1(13)
C23 C24 N4 107.9(10)
C23 C24 C25 123.4(12)
N4 C24 C25 128.6(12)
C26 C25 C24 112.7(13)
C26 C25 H25 123.7
C24 C25 H25 123.7
C25 C26 C27 124.6(12)
C25 C26 H26 117.7
C27 C26 H26 117.7
C28 C27 C26 118.5(12)
C28 C27 H27 120.8
C26 C27 H27 120.8
C27 C28 C23 119.6(14)
C27 C28 H28 120.2
C23 C28 H28 120.2
N4 C29 N3 108.9(10)
N4 C29 Hg1 124.5(9)
N3 C29 Hg1 126.5(8)
N4 C30 C31 113.5(9)
N4 C30 H30A 108.9
C31 C30 H30A 108.9
N4 C30 H30B 108.9
C31 C30 H30B 108.9
H30A C30 H30B 107.7
C32 C31 C30 110.3(10)
C32 C31 H31A 109.6
C30 C31 H31A 109.6
C32 C31 H31B 109.6
C30 C31 H31B 109.6
H31A C31 H31B 108.1
C31 C32 C33 113.5(11)
C31 C32 H32A 108.9
C33 C32 H32A 108.9
C31 C32 H32B 108.9
C33 C32 H32B 108.9
H32A C32 H32B 107.7
C32 C33 H33A 109.5
C32 C33 H33B 109.5
H33A C33 H33B 109.5
C32 C33 H33C 109.5
H33A C33 H33C 109.5
H33B C33 H33C 109.5
C35 C34 C39 122.5(11)
C35 C34 N5 106.9(10)
C39 C34 N5 130.5(11)
C34 C35 C36 121.9(11)
C34 C35 N6 106.5(10)
C36 C35 N6 131.5(11)
C35 C36 C37 117.4(12)
C35 C36 H36 121.3
C37 C36 H36 121.3
C38 C37 C36 120.4(12)
C38 C37 H37 119.8
C36 C37 H37 119.8
C37 C38 C39 122.5(12)
C37 C38 H38 118.7
C39 C38 H38 118.7
C34 C39 C38 115.2(12)
C34 C39 H39 122.4
C38 C39 H39 122.4
N5 C40 N6 106.8(10)
N5 C40 Hg2 127.2(8)
N6 C40 Hg2 125.4(8)
N5 C41 C42 110.8(9)
N5 C41 H41A 109.5
C42 C41 H41A 109.5
N5 C41 H41B 109.5
C42 C41 H41B 109.5
H41A C41 H41B 108.1
C41 C42 C43 114.2(11)
C41 C42 H42A 108.7
C43 C42 H42A 108.7
C41 C42 H42B 108.7
C43 C42 H42B 108.7
H42A C42 H42B 107.6
C44 C43 C42 112.4(11)
C44 C43 H43A 109.1
C42 C43 H43A 109.1
C44 C43 H43B 109.1
C42 C43 H43B 109.1
H43A C43 H43B 107.9
C43 C44 H44A 109.5
C43 C44 H44B 109.5
H44A C44 H44B 109.5
C43 C44 H44C 109.5
H44A C44 H44C 109.5
H44B C44 H44C 109.5
N6 C45 C46 111.2(10)
N6 C45 H45A 109.4
C46 C45 H45A 109.4
N6 C45 H45B 109.4
C46 C45 H45B 109.4
H45A C45 H45B 108.0
C47 C46 C51 120.3(11)
C47 C46 C45 121.9(11)
C51 C46 C45 117.2(10)
C46 C47 C48 119.4(11)
C46 C47 C52 118.7(11)
C48 C47 C52 121.9(11)
C49 C48 C47 119.1(11)
C49 C48 C55 123.1(12)
C47 C48 C55 117.8(11)
C48 C49 C50 120.7(12)
C48 C49 C53 122.2(12)
C50 C49 C53 117.0(12)
C51 C50 C49 121.4(12)
C51 C50 H50 119.3
C49 C50 H50 119.3
C50 C51 C46 118.9(11)
C50 C51 C54 118.3(11)
C46 C51 C54 122.8(11)
C47 C52 H52A 109.5
C47 C52 H52B 109.5
H52A C52 H52B 109.5
C47 C52 H52C 109.5
H52A C52 H52C 109.5
H52B C52 H52C 109.5
C49 C53 H53A 109.5
C49 C53 H53B 109.5
H53A C53 H53B 109.5
C49 C53 H53C 109.5
H53A C53 H53C 109.5
H53B C53 H53C 109.5
C51 C54 H54A 109.5
C51 C54 H54B 109.5
H54A C54 H54B 109.5
C51 C54 H54C 109.5
H54A C54 H54C 109.5
H54B C54 H54C 109.5
C48 C55 N7 112.2(10)
C48 C55 H55A 109.2
N7 C55 H55A 109.2
C48 C55 H55B 109.2
N7 C55 H55B 109.2
H55A C55 H55B 107.9
C57 C56 C61 122.0(11)
C57 C56 N7 107.3(10)
C61 C56 N7 130.7(11)
C56 C57 N8 106.3(10)
C56 C57 C58 122.0(11)
N8 C57 C58 131.7(11)
C59 C58 C57 116.1(11)
C59 C58 H58 122.0
C57 C58 H58 122.0
C58 C59 C60 121.2(11)
C58 C59 H59 119.4
C60 C59 H59 119.4
C61 C60 C59 121.7(12)
C61 C60 H60 119.2
C59 C60 H60 119.2
C60 C61 C56 116.8(12)
C60 C61 H61 121.6
C56 C61 H61 121.6
N8 C62 N7 107.1(10)
N8 C62 Hg2 124.6(8)
N7 C62 Hg2 128.4(8)
C64 C63 N8 113.7(10)
C64 C63 H63A 108.8
N8 C63 H63A 108.8
C64 C63 H63B 108.8
N8 C63 H63B 108.8
H63A C63 H63B 107.7
C63 C64 C65 111.9(12)
C63 C64 H64A 109.2
C65 C64 H64A 109.2
C63 C64 H64B 109.2
C65 C64 H64B 109.2
H64A C64 H64B 107.9
C66 C65 C64 114.2(14)
C66 C65 H65A 108.7
C64 C65 H65A 108.7
C66 C65 H65B 108.7
C64 C65 H65B 108.7
H65A C65 H65B 107.6
C65 C66 H66A 109.5
C65 C66 H66B 109.5
H66A C66 H66B 109.5
C65 C66 H66C 109.5
H66A C66 H66C 109.5
H66B C66 H66C 109.5

loop_
_geom_bond_atom_site_label_1
_geom_bond_atom_site_label_2
_geom_bond_distance
Hg3 I5 2.7795(10)
Hg3 I4 2.8039(9)
Hg3 I6 2.8113(9)
Hg3 I3 2.8191(10)
Hg2 C40 2.112(11)
Hg2 C62 2.114(12)
Hg2 I2 2.9663(10)
Hg1 C7 2.109(11)
Hg1 C29 2.111(12)
Hg1 I1 3.0345(10)
N1 C7 1.329(16)
N1 C1 1.399(15)
N1 C8 1.495(15)
N2 C7 1.370(16)
N2 C2 1.397(15)
N2 C12 1.458(15)
N3 C29 1.366(15)
N3 C23 1.405(15)
N3 C22 1.472(15)
N4 C29 1.339(15)
N4 C24 1.397(16)
N4 C30 1.462(15)
N5 C40 1.346(14)
N5 C34 1.411(15)
N5 C41 1.469(15)
N6 C40 1.364(15)
N6 C35 1.406(15)
N6 C45 1.466(14)
N7 C62 1.380(15)
N7 C56 1.401(15)
N7 C55 1.479(15)
N8 C62 1.349(15)
N8 C57 1.392(15)
N8 C63 1.465(15)
C1 C2 1.342(17)
C1 C6 1.396(16)
C2 C3 1.429(17)
C3 C4 1.429(19)
C3 H3 0.9300
C4 C5 1.35(2)
C4 H4 0.9300
C5 C6 1.382(19)
C5 H5 0.9300
C6 H6 0.9300
C8 C9 1.517(16)
C8 H8A 0.9700
C8 H8B 0.9700
C9 C10 1.514(19)
C9 H9A 0.9700
C9 H9B 0.9700
C10 C11 1.512(19)
C10 H10A 0.9700
C10 H10B 0.9700
C11 H11A 0.9600
C11 H11B 0.9600
C11 H11C 0.9600
C12 C13 1.498(17)
C12 H12A 0.9700
C12 H12B 0.9700
C13 C18 1.399(18)
C13 C14 1.411(18)
C14 C15 1.404(17)
C14 C19 1.514(17)
C15 C16 1.418(17)
C15 C22 1.487(16)
C16 C17 1.399(18)
C16 C20 1.502(18)
C17 C18 1.377(18)
C17 H17 0.9300
C18 C21 1.506(18)
C19 H19A 0.9600
C19 H19B 0.9600
C19 H19C 0.9600
C20 H20A 0.9600
C20 H20B 0.9600
C20 H20C 0.9600
C21 H21A 0.9600
C21 H21B 0.9600
C21 H21C 0.9600
C22 H22A 0.9700
C22 H22B 0.9700
C23 C24 1.365(19)
C23 C28 1.382(18)
C24 C25 1.433(16)
C25 C26 1.40(2)
C25 H25 0.9300
C26 C27 1.42(2)
C26 H26 0.9300
C27 C28 1.37(2)
C27 H27 0.9300
C28 H28 0.9300
C30 C31 1.523(15)
C30 H30A 0.9700
C30 H30B 0.9700
C31 C32 1.504(17)
C31 H31A 0.9700
C31 H31B 0.9700
C32 C33 1.51(2)
C32 H32A 0.9700
C32 H32B 0.9700
C33 H33A 0.9600
C33 H33B 0.9600
C33 H33C 0.9600
C34 C35 1.365(17)
C34 C39 1.392(17)
C35 C36 1.378(18)
C36 C37 1.392(18)
C36 H36 0.9300
C37 C38 1.38(2)
C37 H37 0.9300
C38 C39 1.406(19)
C38 H38 0.9300
C39 H39 0.9300
C41 C42 1.527(16)
C41 H41A 0.9700
C41 H41B 0.9700
C42 C43 1.55(2)
C42 H42A 0.9700
C42 H42B 0.9700
C43 C44 1.508(19)
C43 H43A 0.9700
C43 H43B 0.9700
C44 H44A 0.9600
C44 H44B 0.9600
C44 H44C 0.9600
C45 C46 1.501(16)
C45 H45A 0.9700
C45 H45B 0.9700
C46 C47 1.403(17)
C46 C51 1.403(17)
C47 C48 1.429(17)
C47 C52 1.531(17)
C48 C49 1.375(18)
C48 C55 1.475(17)
C49 C50 1.390(18)
C49 C53 1.531(19)
C50 C51 1.385(17)
C50 H50 0.9300
C51 C54 1.513(16)
C52 H52A 0.9600
C52 H52B 0.9600
C52 H52C 0.9600
C53 H53A 0.9600
C53 H53B 0.9600
C53 H53C 0.9600
C54 H54A 0.9600
C54 H54B 0.9600
C54 H54C 0.9600
C55 H55A 0.9700
C55 H55B 0.9700
C56 C57 1.388(17)
C56 C61 1.398(17)
C57 C58 1.400(16)
C58 C59 1.384(17)
C58 H58 0.9300
C59 C60 1.440(18)
C59 H59 0.9300
C60 C61 1.356(19)
C60 H60 0.9300
C61 H61 0.9300
C63 C64 1.461(17)
C63 H63A 0.9700
C63 H63B 0.9700
C64 C65 1.530(18)
C64 H64A 0.9700
C64 H64B 0.9700
C65 C66 1.51(3)
C65 H65A 0.9700
C65 H65B 0.9700
C66 H66A 0.9600
C66 H66B 0.9600
C66 H66C 0.9600

loop_
_geom_torsion_atom_site_label_1
_geom_torsion_atom_site_label_2
_geom_torsion_atom_site_label_3
_geom_torsion_atom_site_label_4
_geom_torsion
C7 N1 C1 C2 1.5(13)
C8 N1 C1 C2 -169.3(10)
C7 N1 C1 C6 179.1(12)
C8 N1 C1 C6 8.2(19)
C6 C1 C2 N2 179.5(10)
N1 C1 C2 N2 -2.7(12)
C6 C1 C2 C3 3.0(18)
N1 C1 C2 C3 -179.1(10)
C7 N2 C2 C1 2.9(12)
C12 N2 C2 C1 167.5(10)
C7 N2 C2 C3 179.1(11)
C12 N2 C2 C3 -16.3(18)
C1 C2 C3 C4 -3.1(16)
N2 C2 C3 C4 -178.9(11)
C2 C3 C4 C5 2.7(18)
C3 C4 C5 C6 -2(2)
C4 C5 C6 C1 1.5(18)
C2 C1 C6 C5 -2.0(18)
N1 C1 C6 C5 -179.2(12)
C1 N1 C7 N2 0.3(12)
C8 N1 C7 N2 170.9(10)
C1 N1 C7 Hg1 171.6(7)
C8 N1 C7 Hg1 -17.7(15)
C2 N2 C7 N1 -1.9(12)
C12 N2 C7 N1 -165.8(10)
C2 N2 C7 Hg1 -172.9(8)
C12 N2 C7 Hg1 23.1(16)
C29 Hg1 C7 N1 97(2)
I1 Hg1 C7 N1 -79.1(9)
C29 Hg1 C7 N2 -94(2)
I1 Hg1 C7 N2 90.6(9)
C7 N1 C8 C9 105.8(12)
C1 N1 C8 C9 -84.9(13)
N1 C8 C9 C10 -179.6(10)
C8 C9 C10 C11 -179.1(11)
C7 N2 C12 C13 -36.8(16)
C2 N2 C12 C13 161.7(11)
N2 C12 C13 C18 -87.2(14)
N2 C12 C13 C14 90.1(13)
C18 C13 C14 C15 6.5(17)
C12 C13 C14 C15 -170.8(10)
C18 C13 C14 C19 -174.0(11)
C12 C13 C14 C19 8.7(17)
C13 C14 C15 C16 -10.4(17)
C19 C14 C15 C16 170.1(11)
C13 C14 C15 C22 168.3(11)
C19 C14 C15 C22 -11.2(17)
C14 C15 C16 C17 6.4(17)
C22 C15 C16 C17 -172.3(11)
C14 C15 C16 C20 -173.2(12)
C22 C15 C16 C20 8.1(18)
C15 C16 C17 C18 1.6(18)
C20 C16 C17 C18 -178.8(12)
C16 C17 C18 C13 -5.5(19)
C16 C17 C18 C21 175.1(12)
C14 C13 C18 C17 1.3(18)
C12 C13 C18 C17 178.7(11)
C14 C13 C18 C21 -179.2(12)
C12 C13 C18 C21 -1.9(18)
C29 N3 C22 C15 37.0(16)
C23 N3 C22 C15 -153.0(10)
C14 C15 C22 N3 -95.7(13)
C16 C15 C22 N3 83.1(13)
C29 N3 C23 C24 -1.5(12)
C22 N3 C23 C24 -173.3(10)
C29 N3 C23 C28 178.2(13)
C22 N3 C23 C28 6(2)
C28 C23 C24 N4 -178.3(11)
N3 C23 C24 N4 1.4(13)
C28 C23 C24 C25 -0.9(19)
N3 C23 C24 C25 178.9(10)
C29 N4 C24 C23 -0.8(13)
C30 N4 C24 C23 179.4(10)
C29 N4 C24 C25 -178.1(11)
C30 N4 C24 C25 2.1(19)
C23 C24 C25 C26 2.5(17)
N4 C24 C25 C26 179.5(11)
C24 C25 C26 C27 -1.4(17)
C25 C26 C27 C28 -1.3(19)
C26 C27 C28 C23 3.2(18)
C24 C23 C28 C27 -2.2(19)
N3 C23 C28 C27 178.2(12)
C24 N4 C29 N3 -0.1(12)
C30 N4 C29 N3 179.6(10)
C24 N4 C29 Hg1 -177.6(7)
C30 N4 C29 Hg1 2.2(15)
C23 N3 C29 N4 1.0(12)
C22 N3 C29 N4 172.2(10)
C23 N3 C29 Hg1 178.4(8)
C22 N3 C29 Hg1 -10.5(16)
C7 Hg1 C29 N4 -106(2)
I1 Hg1 C29 N4 70.1(9)
C7 Hg1 C29 N3 77(2)
I1 Hg1 C29 N3 -106.9(9)
C29 N4 C30 C31 -103.5(13)
C24 N4 C30 C31 76.2(14)
N4 C30 C31 C32 168.6(11)
C30 C31 C32 C33 -173.3(12)
C40 N5 C34 C35 0.8(13)
C41 N5 C34 C35 -174.7(10)
C40 N5 C34 C39 -175.5(12)
C41 N5 C34 C39 9.1(19)
C39 C34 C35 C36 -0.8(19)
N5 C34 C35 C36 -177.4(11)
C39 C34 C35 N6 176.8(11)
N5 C34 C35 N6 0.2(13)
C40 N6 C35 C34 -1.1(13)
C45 N6 C35 C34 -178.8(10)
C40 N6 C35 C36 176.2(13)
C45 N6 C35 C36 -1(2)
C34 C35 C36 C37 2(2)
N6 C35 C36 C37 -175.4(13)
C35 C36 C37 C38 -1(2)
C36 C37 C38 C39 1(2)
C35 C34 C39 C38 0.0(18)
N5 C34 C39 C38 175.7(12)
C37 C38 C39 C34 0.0(19)
C34 N5 C40 N6 -1.4(12)
C41 N5 C40 N6 174.2(10)
C34 N5 C40 Hg2 170.1(8)
C41 N5 C40 Hg2 -14.3(15)
C35 N6 C40 N5 1.5(13)
C45 N6 C40 N5 179.1(10)
C35 N6 C40 Hg2 -170.1(8)
C45 N6 C40 Hg2 7.5(16)
C62 Hg2 C40 N5 124.2(19)
I2 Hg2 C40 N5 -54.4(10)
C62 Hg2 C40 N6 -66(2)
I2 Hg2 C40 N6 115.5(9)
C40 N5 C41 C42 -80.3(13)
C34 N5 C41 C42 94.6(13)
N5 C41 C42 C43 -60.8(13)
C41 C42 C43 C44 167.6(11)
C40 N6 C45 C46 -40.7(16)
C35 N6 C45 C46 136.6(11)
N6 C45 C46 C47 100.4(14)
N6 C45 C46 C51 -70.9(13)
C51 C46 C47 C48 4.1(17)
C45 C46 C47 C48 -167.1(11)
C51 C46 C47 C52 -175.1(10)
C45 C46 C47 C52 13.8(17)
C46 C47 C48 C49 -5.4(17)
C52 C47 C48 C49 173.7(11)
C46 C47 C48 C55 174.6(11)
C52 C47 C48 C55 -6.2(17)
C47 C48 C49 C50 2.3(17)
C55 C48 C49 C50 -177.8(11)
C47 C48 C49 C53 178.2(12)
C55 C48 C49 C53 -1.8(18)
C48 C49 C50 C51 2.3(18)
C53 C49 C50 C51 -173.8(11)
C49 C50 C51 C46 -3.7(17)
C49 C50 C51 C54 176.8(11)
C47 C46 C51 C50 0.5(17)
C45 C46 C51 C50 172.0(10)
C47 C46 C51 C54 179.9(11)
C45 C46 C51 C54 -8.5(17)
C49 C48 C55 N7 99.1(13)
C47 C48 C55 N7 -81.0(14)
C62 N7 C55 C48 15.8(18)
C56 N7 C55 C48 -165.3(11)
C62 N7 C56 C57 -1.3(13)
C55 N7 C56 C57 179.5(10)
C62 N7 C56 C61 179.7(12)
C55 N7 C56 C61 0.5(19)
C61 C56 C57 N8 -179.8(11)
N7 C56 C57 N8 1.1(13)
C61 C56 C57 C58 -1.7(18)
N7 C56 C57 C58 179.2(11)
C62 N8 C57 C56 -0.5(13)
C63 N8 C57 C56 -178.8(10)
C62 N8 C57 C58 -178.4(12)
C63 N8 C57 C58 3(2)
C56 C57 C58 C59 0.0(17)
N8 C57 C58 C59 177.6(12)
C57 C58 C59 C60 -1.0(17)
C58 C59 C60 C61 3.8(19)
C59 C60 C61 C56 -5.2(18)
C57 C56 C61 C60 4.2(18)
N7 C56 C61 C60 -176.9(12)
C57 N8 C62 N7 -0.3(13)
C63 N8 C62 N7 178.0(10)
C57 N8 C62 Hg2 179.8(8)
C63 N8 C62 Hg2 -1.9(16)
C56 N7 C62 N8 1.0(12)
C55 N7 C62 N8 -179.9(11)
C56 N7 C62 Hg2 -179.1(8)
C55 N7 C62 Hg2 -0.1(18)
C40 Hg2 C62 N8 -101(2)
I2 Hg2 C62 N8 78.1(9)
C40 Hg2 C62 N7 80(2)
I2 Hg2 C62 N7 -101.7(10)
C62 N8 C63 C64 -108.7(13)
C57 N8 C63 C64 69.4(15)
N8 C63 C64 C65 179.0(11)
C63 C64 C65 C66 178.8(13)
